data_4072268
loop_
_publ_author_name
'Oishi, Masataka'
'Kato, Takeshi'
'Nakagawa, Mayuko'
'Suzuki, Hiroharu'

_publ_section_title
;
 Synthesis and Reactivity of Early&#x2212;Late Heterobimetallic Hydrides
 of Group 4 Metals and Iridium Supported by Mono(\h5-C5Me5) Ancillary
 Ligands: Bimetallic Carbon&#x2212;Hydrogen Bond Activation
;
_journal_issue 23
_journal_name_full Organometallics
_journal_page_first 6046
_journal_paper_doi 10.1021/om800715b
_journal_volume 27
_journal_year 2008
_chemical_formula_sum 'C20 H33 Cl2 Ir Ti'
_chemical_formula_weight 584.46
_chemical_name_systematic
; 
 ? 
;
_space_group_IT_number 14
_symmetry_cell_setting monoclinic
_symmetry_space_group_name_Hall '-P 2ybc'
_symmetry_space_group_name_H-M 'P 1 21/c 1'
_atom_sites_solution_hydrogens geom
_atom_sites_solution_primary direct
_atom_sites_solution_secondary difmap
_audit_creation_method SHELXL-97
_cell_angle_alpha 90.00
_cell_angle_beta 106.3820(13)
_cell_angle_gamma 90.00
_cell_formula_units_Z 4
_cell_length_a 10.5460(5)
_cell_length_b 14.0282(5)
_cell_length_c 15.4839(5)
_cell_measurement_reflns_used 21591
_cell_measurement_temperature 173(2)
_cell_measurement_theta_max 27.48
_cell_measurement_theta_min 3.10
_cell_volume 2197.71(15)
_computing_cell_refinement 'PROCESS-AUTO (T.Higashi, 1998)'
_computing_data_collection 'PROCESS-AUTO (T.Higashi, 1998)'
_computing_data_reduction 'PROCESS-AUTO (T.Higashi, 1998)'
_computing_molecular_graphics 'ORTEX (P.McArdle, 1995)'
_computing_publication_material SHELXL-97
_computing_structure_refinement 'SHELXL-97 (Sheldrick, 1997)'
_computing_structure_solution 'SHELXS-97 (Sheldrick, 1990)'
_diffrn_ambient_temperature 173(2)
_diffrn_detector_area_resol_mean 100
_diffrn_measured_fraction_theta_full 0.997
_diffrn_measured_fraction_theta_max 0.997
_diffrn_measurement_device_type 'Rigaku R-AXIS RAPID Imaging Plate'
_diffrn_measurement_method 'oscillation photograph'
_diffrn_radiation_monochromator graphite
_diffrn_radiation_source 'Rigaku Rotating Anode ultraX18'
_diffrn_radiation_type MoK\a
_diffrn_radiation_wavelength 0.71069
_diffrn_reflns_av_R_equivalents 0.0504
_diffrn_reflns_av_sigmaI/netI 0.0431
_diffrn_reflns_limit_h_max 13
_diffrn_reflns_limit_h_min -13
_diffrn_reflns_limit_k_max 18
_diffrn_reflns_limit_k_min -18
_diffrn_reflns_limit_l_max 20
_diffrn_reflns_limit_l_min -18
_diffrn_reflns_number 21591
_diffrn_reflns_theta_full 27.48
_diffrn_reflns_theta_max 27.48
_diffrn_reflns_theta_min 3.10
_exptl_absorpt_coefficient_mu 6.655
_exptl_absorpt_correction_T_max 1.0000
_exptl_absorpt_correction_T_min 0.2483
_exptl_absorpt_correction_type numerical
_exptl_absorpt_process_details 'NUMABS (T.Higashi, 1999)'
_exptl_crystal_colour red
_exptl_crystal_density_diffrn 1.766
_exptl_crystal_density_meas ?
_exptl_crystal_density_method 'not measured'
_exptl_crystal_description platelet
_exptl_crystal_F_000 1144
_exptl_crystal_size_max 0.360
_exptl_crystal_size_mid 0.190
_exptl_crystal_size_min 0.150
_refine_diff_density_max 0.807
_refine_diff_density_min -1.217
_refine_diff_density_rms 0.113
_refine_ls_extinction_method none
_refine_ls_goodness_of_fit_ref 1.038
_refine_ls_hydrogen_treatment mixed
_refine_ls_matrix_type full
_refine_ls_number_parameters 269
_refine_ls_number_reflns 5019
_refine_ls_number_restraints 0
_refine_ls_restrained_S_all 1.038
_refine_ls_R_factor_all 0.0225
_refine_ls_R_factor_gt 0.0206
_refine_ls_shift/su_max 0.002
_refine_ls_shift/su_mean 0.000
_refine_ls_structure_factor_coef Fsqd
_refine_ls_weighting_details 'calc w=1/[\s^2^(Fo^2^)+(0.0170P)^2^+0.7843P] where P=(Fo^2^+2Fc^2^)/3'
_refine_ls_weighting_scheme calc
_refine_ls_wR_factor_gt 0.0503
_refine_ls_wR_factor_ref 0.0516
_reflns_number_gt 4633
_reflns_number_total 5228
_reflns_threshold_expression >2sigma(I)
_cod_data_source_file om800715b_si_002.cif
_cod_data_source_block 1a
_cod_depositor_comments
;
The following automatic conversions were performed:

'_symmetry_cell_setting' value 'Monoclinic' changed to 'monoclinic'
according to /home/saulius/struct/CIF-dictionaries/cif_core.dic
dictionary named 'cif_core.dic' version 2.4.1 from 2010-06-29.

Automatic conversion script
Id: cif_fix_values 1715 2011-07-08 13:25:40Z adriana 

The following automatic conversions were performed:

'_exptl_crystal_density_meas' value 'not measured' was changed to '?'
- the value is perceived as not measured.

Automatic conversion script
Id: cif_fix_values 3008 2015-01-20 13:52:24Z robertas 
;
_cod_original_sg_symbol_H-M P21/c
_cod_database_code 4072268

loop_
_symmetry_equiv_pos_as_xyz
'x, y, z'
'x, -y+1/2, z+1/2'
'-x, -y, -z'
'-x, y-1/2, -z-1/2'

loop_
_atom_site_label
_atom_site_type_symbol
_atom_site_fract_x
_atom_site_fract_y
_atom_site_fract_z
_atom_site_U_iso_or_equiv
_atom_site_adp_type
_atom_site_occupancy
_atom_site_symmetry_multiplicity
_atom_site_calc_flag
_atom_site_refinement_flags
Ir1 Ir 0.436773(8) 0.252964(4) 0.003581(5) 0.01745(5) Uani 1 1 d .
Ti1 Ti 0.21130(4) 0.255909(19) -0.11523(3) 0.01496(8) Uani 1 1 d .
Cl1 Cl 0.20929(5) 0.39705(3) -0.19207(3) 0.02696(11) Uani 1 1 d .
Cl2 Cl 0.23074(5) 0.14938(3) -0.22505(3) 0.02497(10) Uani 1 1 d .
C1 C 0.0597(2) 0.30186(13) -0.03632(13) 0.0200(4) Uani 1 1 d .
C2 C -0.0134(2) 0.30605(15) -0.12878(13) 0.0251(4) Uani 1 1 d .
C3 C -0.0207(2) 0.21302(16) -0.16492(13) 0.0253(4) Uani 1 1 d .
C4 C 0.04540(19) 0.15025(13) -0.09419(12) 0.0220(4) Uani 1 1 d .
C5 C 0.0926(2) 0.20468(13) -0.01421(13) 0.0179(4) Uani 1 1 d .
C6 C 0.0851(2) 0.38374(14) 0.02872(14) 0.0305(5) Uani 1 1 d .
H6A H 0.1076 0.4406 -0.0006 0.046(7) Uiso 1 1 calc R
H6B H 0.1586 0.3678 0.0814 0.044(7) Uiso 1 1 calc R
H6C H 0.0056 0.3962 0.0478 0.059(8) Uiso 1 1 calc R
C7 C -0.0824(3) 0.39244(18) -0.17665(16) 0.0422(6) Uani 1 1 d .
H7A H -0.0312 0.4495 -0.1524 0.086(12) Uiso 1 1 calc R
H7B H -0.1706 0.3972 -0.1677 0.089(11) Uiso 1 1 calc R
H7C H -0.0907 0.3871 -0.2411 0.057(9) Uiso 1 1 calc R
C8 C -0.0919(3) 0.1843(2) -0.25884(14) 0.0433(6) Uani 1 1 d .
H8A H -0.0640 0.1201 -0.2705 0.075(11) Uiso 1 1 calc R
H8B H -0.0712 0.2294 -0.3013 0.097(14) Uiso 1 1 calc R
H8C H -0.1874 0.1846 -0.2664 0.114(14) Uiso 1 1 calc R
C9 C 0.0520(3) 0.04441(14) -0.10178(16) 0.0367(5) Uani 1 1 d .
H9A H 0.1216 0.0194 -0.0507 0.074(10) Uiso 1 1 calc R
H9B H 0.0718 0.0278 -0.1581 0.072(9) Uiso 1 1 calc R
H9C H -0.0331 0.0165 -0.1016 0.073(9) Uiso 1 1 calc R
C10 C 0.1534(2) 0.16805(14) 0.07852(12) 0.0248(4) Uani 1 1 d .
H10A H 0.1997 0.1081 0.0754 0.036(6) Uiso 1 1 calc R
H10B H 0.0842 0.1569 0.1083 0.045(7) Uiso 1 1 calc R
H10C H 0.2165 0.2151 0.1129 0.033(6) Uiso 1 1 calc R
C11 C 0.5658(2) 0.32362(14) 0.12615(12) 0.0236(4) Uani 1 1 d .
C12 C 0.6304(2) 0.32427(15) 0.05617(13) 0.0244(4) Uani 1 1 d .
C13 C 0.6523(2) 0.22558(17) 0.03513(15) 0.0273(4) Uani 1 1 d .
C14 C 0.6001(2) 0.16629(15) 0.09219(13) 0.0249(4) Uani 1 1 d .
C15 C 0.5466(2) 0.22631(16) 0.14898(14) 0.0250(4) Uani 1 1 d .
C16 C 0.5320(2) 0.40937(15) 0.17256(15) 0.0353(5) Uani 1 1 d .
H16A H 0.4517 0.3967 0.1906 0.059(9) Uiso 1 1 calc R
H16B H 0.5170 0.4640 0.1314 0.050(8) Uiso 1 1 calc R
H16C H 0.6051 0.4237 0.2261 0.061(8) Uiso 1 1 calc R
C17 C 0.6800(2) 0.40960(16) 0.01839(15) 0.0371(5) Uani 1 1 d .
H17A H 0.6760 0.3977 -0.0447 0.047(7) Uiso 1 1 calc R
H17B H 0.7716 0.4223 0.0530 0.058(8) Uiso 1 1 calc R
H17C H 0.6249 0.4649 0.0221 0.067(10) Uiso 1 1 calc R
C18 C 0.6076(2) 0.05997(15) 0.09895(15) 0.0372(5) Uani 1 1 d .
H18A H 0.5266 0.0353 0.1100 0.039(7) Uiso 1 1 calc R
H18B H 0.6840 0.0415 0.1488 0.050(7) Uiso 1 1 calc R
H18C H 0.6170 0.0334 0.0425 0.052(8) Uiso 1 1 calc R
C19 C 0.7266(2) 0.19251(19) -0.02864(15) 0.0388(5) Uani 1 1 d .
H19A H 0.7142 0.2383 -0.0781 0.055(10) Uiso 1 1 calc R
H19B H 0.6934 0.1299 -0.0529 0.047(8) Uiso 1 1 calc R
H19C H 0.8209 0.1876 0.0034 0.068(9) Uiso 1 1 calc R
C20 C 0.4971(2) 0.19317(18) 0.22524(13) 0.0349(5) Uani 1 1 d .
H20A H 0.4407 0.2425 0.2399 0.051(11) Uiso 1 1 calc R
H20B H 0.5722 0.1808 0.2780 0.049(7) Uiso 1 1 calc R
H20C H 0.4458 0.1345 0.2079 0.042(7) Uiso 1 1 calc R
H21 H 0.315(3) 0.3172(18) -0.0015(17) 0.040(7) Uiso 1 1 d .
H22 H 0.335(4) 0.180(2) -0.022(2) 0.075(11) Uiso 1 1 d .
H23 H 0.414(3) 0.277(2) -0.097(2) 0.061(9) Uiso 1 1 d .

loop_
_atom_site_aniso_label
_atom_site_aniso_U_11
_atom_site_aniso_U_22
_atom_site_aniso_U_33
_atom_site_aniso_U_23
_atom_site_aniso_U_13
_atom_site_aniso_U_12
Ir1 0.01273(7) 0.02477(6) 0.01378(7) 0.00016(2) 0.00198(4) -0.00059(2)
Ti1 0.0139(2) 0.01850(16) 0.01167(18) 0.00023(10) 0.00231(15) -0.00103(10)
Cl1 0.0320(3) 0.0226(2) 0.0250(2) 0.00570(18) 0.0060(2) -0.00296(19)
Cl2 0.0301(3) 0.0268(2) 0.0191(2) -0.00433(18) 0.00858(19) -0.00002(18)
C1 0.0199(11) 0.0214(9) 0.0212(9) 0.0034(8) 0.0100(8) 0.0041(7)
C2 0.0169(11) 0.0352(10) 0.0237(10) 0.0049(9) 0.0065(8) 0.0042(8)
C3 0.0141(10) 0.0403(11) 0.0204(10) -0.0010(9) 0.0031(8) -0.0042(8)
C4 0.0193(10) 0.0256(9) 0.0227(9) -0.0032(8) 0.0087(8) -0.0065(7)
C5 0.0159(10) 0.0196(9) 0.0197(9) 0.0012(7) 0.0077(8) -0.0018(7)
C6 0.0375(13) 0.0250(9) 0.0319(11) -0.0044(9) 0.0149(10) 0.0045(9)
C7 0.0341(14) 0.0537(14) 0.0384(12) 0.0197(11) 0.0096(11) 0.0199(11)
C8 0.0254(13) 0.0744(18) 0.0232(10) -0.0072(11) -0.0043(9) -0.0080(12)
C9 0.0501(16) 0.0252(10) 0.0406(12) -0.0084(9) 0.0224(12) -0.0157(10)
C10 0.0275(11) 0.0281(9) 0.0192(9) 0.0048(8) 0.0070(8) -0.0021(8)
C11 0.0150(10) 0.0326(10) 0.0189(9) -0.0021(8) -0.0021(7) -0.0014(8)
C12 0.0128(10) 0.0346(10) 0.0219(9) 0.0004(8) -0.0015(7) -0.0026(8)
C13 0.0169(11) 0.0380(10) 0.0238(10) -0.0002(10) 0.0003(9) 0.0024(9)
C14 0.0156(10) 0.0349(10) 0.0190(9) 0.0015(8) -0.0034(8) 0.0033(8)
C15 0.0178(11) 0.0346(9) 0.0187(10) 0.0020(9) -0.0012(8) 0.0007(9)
C16 0.0342(14) 0.0366(11) 0.0323(11) -0.0092(9) 0.0047(10) 0.0005(9)
C17 0.0275(13) 0.0440(13) 0.0373(12) 0.0066(10) 0.0051(10) -0.0087(10)
C18 0.0332(14) 0.0331(11) 0.0381(12) 0.0003(10) -0.0013(10) 0.0047(9)
C19 0.0260(13) 0.0593(15) 0.0341(12) 0.0007(11) 0.0133(10) 0.0059(11)
C20 0.0286(13) 0.0545(14) 0.0203(9) 0.0073(9) 0.0049(9) 0.0006(10)

loop_
_atom_type_symbol
_atom_type_description
_atom_type_scat_dispersion_real
_atom_type_scat_dispersion_imag
_atom_type_scat_source
C C 0.0033 0.0016 'International Tables Vol C Tables 4.2.6.8 and 6.1.1.4'
H H 0.0000 0.0000 'International Tables Vol C Tables 4.2.6.8 and 6.1.1.4'
Cl Cl 0.1484 0.1585 'International Tables Vol C Tables 4.2.6.8 and 6.1.1.4'
Ir Ir -1.4442 7.9887 'International Tables Vol C Tables 4.2.6.8 and 6.1.1.4'
Ti Ti 0.2776 0.4457 'International Tables Vol C Tables 4.2.6.8 and 6.1.1.4'

loop_
_geom_angle_atom_site_label_1
_geom_angle_atom_site_label_2
_geom_angle_atom_site_label_3
_geom_angle
C12 Ir1 C13 38.35(8)
C12 Ir1 C11 37.62(7)
C13 Ir1 C11 63.16(8)
C12 Ir1 C14 63.16(8)
C13 Ir1 C14 37.49(8)
C11 Ir1 C14 62.61(8)
C12 Ir1 C15 63.02(8)
C13 Ir1 C15 62.96(8)
C11 Ir1 C15 37.41(7)
C14 Ir1 C15 37.48(7)
C12 Ir1 Ti1 146.07(5)
C13 Ir1 Ti1 147.75(6)
C11 Ir1 Ti1 145.38(5)
C14 Ir1 Ti1 147.95(5)
C15 Ir1 Ti1 146.19(6)
Cl1 Ti1 Cl2 99.50(2)
Cl1 Ti1 C1 97.10(5)
Cl2 Ti1 C1 140.33(5)
Cl1 Ti1 C5 132.05(5)
Cl2 Ti1 C5 117.44(5)
C1 Ti1 C5 35.03(7)
Cl1 Ti1 C4 134.72(5)
Cl2 Ti1 C4 85.39(5)
C1 Ti1 C4 57.89(6)
C5 Ti1 C4 34.73(6)
Cl1 Ti1 C2 80.78(5)
Cl2 Ti1 C2 114.24(5)
C1 Ti1 C2 34.58(7)
C5 Ti1 C2 57.34(7)
C4 Ti1 C2 56.98(7)
Cl1 Ti1 C3 100.82(6)
Cl2 Ti1 C3 84.11(5)
C1 Ti1 C3 57.41(7)
C5 Ti1 C3 57.41(7)
C4 Ti1 C3 34.46(7)
C2 Ti1 C3 33.90(8)
Cl1 Ti1 Ir1 104.813(18)
Cl2 Ti1 Ir1 105.082(19)
C1 Ti1 Ir1 105.05(5)
C5 Ti1 Ir1 94.42(5)
C4 Ti1 Ir1 117.37(5)
C2 Ti1 Ir1 138.86(5)
C3 Ti1 Ir1 150.74(5)
C2 C1 C5 107.91(17)
C2 C1 C6 125.94(18)
C5 C1 C6 125.86(17)
C2 C1 Ti1 75.18(11)
C5 C1 Ti1 73.03(9)
C6 C1 Ti1 122.52(14)
C3 C2 C1 108.28(17)
C3 C2 C7 125.9(2)
C1 C2 C7 125.5(2)
C3 C2 Ti1 73.08(11)
C1 C2 Ti1 70.24(11)
C7 C2 Ti1 127.18(15)
C2 C3 C4 107.82(17)
C2 C3 C8 126.3(2)
C4 C3 C8 125.8(2)
C2 C3 Ti1 73.02(11)
C4 C3 Ti1 71.23(11)
C8 C3 Ti1 124.18(15)
C5 C4 C3 108.25(17)
C5 C4 C9 126.22(19)
C3 C4 C9 125.29(19)
C5 C4 Ti1 72.22(10)
C3 C4 Ti1 74.31(11)
C9 C4 Ti1 123.72(14)
C4 C5 C1 107.65(16)
C4 C5 C10 127.23(17)
C1 C5 C10 124.85(17)
C4 C5 Ti1 73.05(10)
C1 C5 Ti1 71.95(9)
C10 C5 Ti1 125.16(14)
C12 C11 C15 108.77(17)
C12 C11 C16 125.94(19)
C15 C11 C16 125.16(19)
C12 C11 Ir1 70.47(11)
C15 C11 Ir1 72.13(11)
C16 C11 Ir1 126.51(15)
C11 C12 C13 107.59(17)
C11 C12 C17 126.59(19)
C13 C12 C17 125.5(2)
C11 C12 Ir1 71.91(11)
C13 C12 Ir1 71.07(12)
C17 C12 Ir1 127.46(15)
C14 C13 C12 107.57(17)
C14 C13 C19 126.2(2)
C12 C13 C19 126.0(2)
C14 C13 Ir1 71.86(12)
C12 C13 Ir1 70.58(11)
C19 C13 Ir1 127.06(16)
C13 C14 C15 108.76(19)
C13 C14 C18 126.9(2)
C15 C14 C18 124.15(19)
C13 C14 Ir1 70.65(12)
C15 C14 Ir1 71.96(12)
C18 C14 Ir1 126.98(15)
C11 C15 C14 107.31(17)
C11 C15 C20 126.5(2)
C14 C15 C20 125.8(2)
C11 C15 Ir1 70.45(11)
C14 C15 Ir1 70.55(11)
C20 C15 Ir1 130.20(16)

loop_
_geom_bond_atom_site_label_1
_geom_bond_atom_site_label_2
_geom_bond_distance
Ir1 C12 2.213(2)
Ir1 C13 2.219(2)
Ir1 C11 2.2315(19)
Ir1 C14 2.2351(19)
Ir1 C15 2.254(2)
Ir1 Ti1 2.5637(4)
Ti1 Cl1 2.3069(5)
Ti1 Cl2 2.3159(5)
Ti1 C1 2.3596(19)
Ti1 C5 2.3737(19)
Ti1 C4 2.3845(18)
Ti1 C2 2.424(2)
Ti1 C3 2.425(2)
C1 C2 1.423(3)
C1 C5 1.425(3)
C1 C6 1.501(3)
C2 C3 1.413(3)
C2 C7 1.498(3)
C3 C4 1.425(3)
C3 C8 1.492(3)
C4 C5 1.420(3)
C4 C9 1.493(3)
C5 C10 1.489(3)
C11 C12 1.433(3)
C11 C15 1.439(3)
C11 C16 1.495(3)
C12 C13 1.456(3)
C12 C17 1.490(3)
C13 C14 1.431(3)
C13 C19 1.497(3)
C14 C15 1.442(3)
C14 C18 1.496(3)
C15 C20 1.494(3)

loop_
_geom_torsion_atom_site_label_1
_geom_torsion_atom_site_label_2
_geom_torsion_atom_site_label_3
_geom_torsion_atom_site_label_4
_geom_torsion
C12 Ir1 Ti1 Cl1 -5.56(10)
C13 Ir1 Ti1 Cl1 -79.47(12)
C11 Ir1 Ti1 Cl1 64.29(9)
C14 Ir1 Ti1 Cl1 -153.77(10)
C15 Ir1 Ti1 Cl1 133.83(11)
C12 Ir1 Ti1 Cl2 98.80(10)
C13 Ir1 Ti1 Cl2 24.89(12)
C11 Ir1 Ti1 Cl2 168.65(9)
C14 Ir1 Ti1 Cl2 -49.41(10)
C15 Ir1 Ti1 Cl2 -121.81(11)
C12 Ir1 Ti1 C1 -107.30(11)
C13 Ir1 Ti1 C1 178.78(13)
C11 Ir1 Ti1 C1 -37.45(10)
C14 Ir1 Ti1 C1 104.49(11)
C15 Ir1 Ti1 C1 32.09(12)
C12 Ir1 Ti1 C5 -141.23(11)
C13 Ir1 Ti1 C5 144.85(13)
C11 Ir1 Ti1 C5 -71.39(10)
C14 Ir1 Ti1 C5 70.56(11)
C15 Ir1 Ti1 C5 -1.85(12)
C12 Ir1 Ti1 C4 -168.58(11)
C13 Ir1 Ti1 C4 117.51(13)
C11 Ir1 Ti1 C4 -98.73(10)
C14 Ir1 Ti1 C4 43.21(11)
C15 Ir1 Ti1 C4 -29.19(12)
C12 Ir1 Ti1 C2 -98.47(12)
C13 Ir1 Ti1 C2 -172.39(14)
C11 Ir1 Ti1 C2 -28.62(12)
C14 Ir1 Ti1 C2 113.32(12)
C15 Ir1 Ti1 C2 40.92(13)
C12 Ir1 Ti1 C3 -155.93(15)
C13 Ir1 Ti1 C3 130.16(16)
C11 Ir1 Ti1 C3 -86.08(14)
C14 Ir1 Ti1 C3 55.87(15)
C15 Ir1 Ti1 C3 -16.54(16)
Cl1 Ti1 C1 C2 62.28(11)
Cl2 Ti1 C1 C2 -51.97(14)
C5 Ti1 C1 C2 -114.41(17)
C4 Ti1 C1 C2 -77.09(12)
C3 Ti1 C1 C2 -36.05(12)
Ir1 Ti1 C1 C2 169.75(10)
Cl1 Ti1 C1 C5 176.69(11)
Cl2 Ti1 C1 C5 62.44(14)
C4 Ti1 C1 C5 37.32(11)
C2 Ti1 C1 C5 114.41(17)
C3 Ti1 C1 C5 78.36(13)
Ir1 Ti1 C1 C5 -75.84(11)
Cl1 Ti1 C1 C6 -61.19(16)
Cl2 Ti1 C1 C6 -175.44(12)
C5 Ti1 C1 C6 122.1(2)
C4 Ti1 C1 C6 159.44(19)
C2 Ti1 C1 C6 -123.5(2)
C3 Ti1 C1 C6 -159.52(19)
Ir1 Ti1 C1 C6 46.29(16)
C5 C1 C2 C3 -2.6(2)
C6 C1 C2 C3 -176.70(19)
Ti1 C1 C2 C3 63.62(13)
C5 C1 C2 C7 171.57(19)
C6 C1 C2 C7 -2.5(3)
Ti1 C1 C2 C7 -122.2(2)
C5 C1 C2 Ti1 -66.24(11)
C6 C1 C2 Ti1 119.7(2)
Cl1 Ti1 C2 C3 125.63(12)
Cl2 Ti1 C2 C3 29.30(13)
C1 Ti1 C2 C3 -117.24(17)
C5 Ti1 C2 C3 -78.86(13)
C4 Ti1 C2 C3 -37.25(11)
Ir1 Ti1 C2 C3 -132.38(11)
Cl1 Ti1 C2 C1 -117.14(11)
Cl2 Ti1 C2 C1 146.53(10)
C5 Ti1 C2 C1 38.37(11)
C4 Ti1 C2 C1 79.98(12)
C3 Ti1 C2 C1 117.24(17)
Ir1 Ti1 C2 C1 -15.14(15)
Cl1 Ti1 C2 C7 3.03(19)
Cl2 Ti1 C2 C7 -93.3(2)
C1 Ti1 C2 C7 120.2(2)
C5 Ti1 C2 C7 158.5(2)
C4 Ti1 C2 C7 -159.9(2)
C3 Ti1 C2 C7 -122.6(3)
Ir1 Ti1 C2 C7 105.02(19)
C1 C2 C3 C4 1.4(2)
C7 C2 C3 C4 -172.8(2)
Ti1 C2 C3 C4 63.15(13)
C1 C2 C3 C8 177.9(2)
C7 C2 C3 C8 3.7(3)
Ti1 C2 C3 C8 -120.3(2)
C1 C2 C3 Ti1 -61.80(14)
C7 C2 C3 Ti1 124.0(2)
Cl1 Ti1 C3 C2 -54.77(12)
Cl2 Ti1 C3 C2 -153.35(12)
C1 Ti1 C3 C2 36.79(11)
C5 Ti1 C3 C2 78.64(12)
C4 Ti1 C3 C2 116.22(16)
Ir1 Ti1 C3 C2 96.11(16)
Cl1 Ti1 C3 C4 -170.99(10)
Cl2 Ti1 C3 C4 90.43(11)
C1 Ti1 C3 C4 -79.43(11)
C5 Ti1 C3 C4 -37.58(10)
C2 Ti1 C3 C4 -116.22(16)
Ir1 Ti1 C3 C4 -20.11(18)
Cl1 Ti1 C3 C8 67.9(2)
Cl2 Ti1 C3 C8 -30.7(2)
C1 Ti1 C3 C8 159.5(2)
C5 Ti1 C3 C8 -158.7(2)
C4 Ti1 C3 C8 -121.1(3)
C2 Ti1 C3 C8 122.7(3)
Ir1 Ti1 C3 C8 -141.20(17)
C2 C3 C4 C5 0.4(2)
C8 C3 C4 C5 -176.1(2)
Ti1 C3 C4 C5 64.75(13)
C2 C3 C4 C9 175.16(18)
C8 C3 C4 C9 -1.4(3)
Ti1 C3 C4 C9 -120.52(19)
C2 C3 C4 Ti1 -64.33(13)
C8 C3 C4 Ti1 119.1(2)
Cl1 Ti1 C4 C5 -103.07(12)
Cl2 Ti1 C4 C5 158.12(11)
C1 Ti1 C4 C5 -37.65(11)
C2 Ti1 C4 C5 -78.93(12)
C3 Ti1 C4 C5 -115.57(16)
Ir1 Ti1 C4 C5 53.52(12)
Cl1 Ti1 C4 C3 12.50(14)
Cl2 Ti1 C4 C3 -86.30(11)
C1 Ti1 C4 C3 77.92(12)
C5 Ti1 C4 C3 115.57(16)
C2 Ti1 C4 C3 36.64(12)
Ir1 Ti1 C4 C3 169.09(10)
Cl1 Ti1 C4 C9 134.78(15)
Cl2 Ti1 C4 C9 35.98(17)
C1 Ti1 C4 C9 -159.8(2)
C5 Ti1 C4 C9 -122.1(2)
C2 Ti1 C4 C9 158.9(2)
C3 Ti1 C4 C9 122.3(2)
Ir1 Ti1 C4 C9 -68.63(17)
C3 C4 C5 C1 -2.0(2)
C9 C4 C5 C1 -176.71(18)
Ti1 C4 C5 C1 64.09(12)
C3 C4 C5 C10 172.23(19)
C9 C4 C5 C10 -2.4(3)
Ti1 C4 C5 C10 -121.6(2)
C3 C4 C5 Ti1 -66.13(13)
C9 C4 C5 Ti1 119.2(2)
C2 C1 C5 C4 2.87(19)
C6 C1 C5 C4 177.0(2)
Ti1 C1 C5 C4 -64.82(13)
C2 C1 C5 C10 -171.57(19)
C6 C1 C5 C10 2.5(3)
Ti1 C1 C5 C10 120.74(18)
C2 C1 C5 Ti1 67.69(13)
C6 C1 C5 Ti1 -118.23(19)
Cl1 Ti1 C5 C4 111.22(11)
Cl2 Ti1 C5 C4 -24.74(13)
C1 Ti1 C5 C4 115.64(16)
C2 Ti1 C5 C4 77.78(12)
C3 Ti1 C5 C4 37.28(12)
Ir1 Ti1 C5 C4 -134.26(11)
Cl1 Ti1 C5 C1 -4.43(14)
Cl2 Ti1 C5 C1 -140.38(11)
C4 Ti1 C5 C1 -115.64(16)
C2 Ti1 C5 C1 -37.86(11)
C3 Ti1 C5 C1 -78.36(13)
Ir1 Ti1 C5 C1 110.10(11)
Cl1 Ti1 C5 C10 -124.79(14)
Cl2 Ti1 C5 C10 99.25(15)
C1 Ti1 C5 C10 -120.4(2)
C4 Ti1 C5 C10 124.0(2)
C2 Ti1 C5 C10 -158.23(19)
C3 Ti1 C5 C10 161.27(19)
Ir1 Ti1 C5 C10 -10.27(16)
C13 Ir1 C11 C12 38.43(11)
C14 Ir1 C11 C12 80.75(13)
C15 Ir1 C11 C12 118.24(17)
Ti1 Ir1 C11 C12 -120.86(11)
C12 Ir1 C11 C15 -118.24(17)
C13 Ir1 C11 C15 -79.80(13)
C14 Ir1 C11 C15 -37.48(12)
Ti1 Ir1 C11 C15 120.90(11)
C12 Ir1 C11 C16 120.8(2)
C13 Ir1 C11 C16 159.3(2)
C14 Ir1 C11 C16 -158.4(2)
C15 Ir1 C11 C16 -120.9(2)
Ti1 Ir1 C11 C16 0.0(2)
C15 C11 C12 C13 -0.2(2)
C16 C11 C12 C13 176.0(2)
Ir1 C11 C12 C13 -62.51(14)
C15 C11 C12 C17 -174.0(2)
C16 C11 C12 C17 2.2(3)
Ir1 C11 C12 C17 123.7(2)
C15 C11 C12 Ir1 62.33(14)
C16 C11 C12 Ir1 -121.5(2)
C13 Ir1 C12 C11 -116.62(17)
C14 Ir1 C12 C11 -79.16(12)
C15 Ir1 C12 C11 -36.91(11)
Ti1 Ir1 C12 C11 119.11(11)
C11 Ir1 C12 C13 116.62(17)
C14 Ir1 C12 C13 37.47(11)
C15 Ir1 C12 C13 79.71(13)
Ti1 Ir1 C12 C13 -124.27(11)
C13 Ir1 C12 C17 120.7(2)
C11 Ir1 C12 C17 -122.7(2)
C14 Ir1 C12 C17 158.2(2)
C15 Ir1 C12 C17 -159.6(2)
Ti1 Ir1 C12 C17 -3.6(3)
C11 C12 C13 C14 0.3(2)
C17 C12 C13 C14 174.2(2)
Ir1 C12 C13 C14 -62.75(15)
C11 C12 C13 C19 -174.7(2)
C17 C12 C13 C19 -0.8(3)
Ir1 C12 C13 C19 122.3(2)
C11 C12 C13 Ir1 63.06(14)
C17 C12 C13 Ir1 -123.0(2)
C12 Ir1 C13 C14 116.89(17)
C11 Ir1 C13 C14 79.19(13)
C15 Ir1 C13 C14 37.02(12)
Ti1 Ir1 C13 C14 -122.92(12)
C11 Ir1 C13 C12 -37.70(11)
C14 Ir1 C13 C12 -116.89(17)
C15 Ir1 C13 C12 -79.87(13)
Ti1 Ir1 C13 C12 120.18(11)
C12 Ir1 C13 C19 -121.0(3)
C11 Ir1 C13 C19 -158.7(2)
C14 Ir1 C13 C19 122.1(3)
C15 Ir1 C13 C19 159.1(2)
Ti1 Ir1 C13 C19 -0.8(3)
C12 C13 C14 C15 -0.3(2)
C19 C13 C14 C15 174.7(2)
Ir1 C13 C14 C15 -62.24(15)
C12 C13 C14 C18 -175.83(19)
C19 C13 C14 C18 -0.8(4)
Ir1 C13 C14 C18 122.3(2)
C12 C13 C14 Ir1 61.92(14)
C19 C13 C14 Ir1 -123.1(2)
C12 Ir1 C14 C13 -38.33(12)
C11 Ir1 C14 C13 -80.80(13)
C15 Ir1 C14 C13 -118.21(18)
Ti1 Ir1 C14 C13 122.43(13)
C12 Ir1 C14 C15 79.89(13)
C13 Ir1 C14 C15 118.21(18)
C11 Ir1 C14 C15 37.41(12)
Ti1 Ir1 C14 C15 -119.36(12)
C12 Ir1 C14 C18 -160.5(2)
C13 Ir1 C14 C18 -122.2(2)
C11 Ir1 C14 C18 157.0(2)
C15 Ir1 C14 C18 119.6(2)
Ti1 Ir1 C14 C18 0.2(2)
C12 C11 C15 C14 0.0(2)
C16 C11 C15 C14 -176.21(19)
Ir1 C11 C15 C14 61.27(14)
C12 C11 C15 C20 172.6(2)
C16 C11 C15 C20 -3.6(3)
Ir1 C11 C15 C20 -126.1(2)
C12 C11 C15 Ir1 -61.28(14)
C16 C11 C15 Ir1 122.5(2)
C13 C14 C15 C11 0.2(2)
C18 C14 C15 C11 175.87(19)
Ir1 C14 C15 C11 -61.20(14)
C13 C14 C15 C20 -172.5(2)
C18 C14 C15 C20 3.2(3)
Ir1 C14 C15 C20 126.1(2)
C13 C14 C15 Ir1 61.41(15)
C18 C14 C15 Ir1 -122.9(2)
C12 Ir1 C15 C11 37.12(11)
C13 Ir1 C15 C11 80.38(13)
C14 Ir1 C15 C11 117.40(17)
Ti1 Ir1 C15 C11 -118.82(11)
C12 Ir1 C15 C14 -80.28(13)
C13 Ir1 C15 C14 -37.02(12)
C11 Ir1 C15 C14 -117.40(17)
Ti1 Ir1 C15 C14 123.78(12)
C12 Ir1 C15 C20 158.9(2)
C13 Ir1 C15 C20 -157.9(2)
C11 Ir1 C15 C20 121.7(3)
C14 Ir1 C15 C20 -120.9(3)
Ti1 Ir1 C15 C20 2.9(3)
